data_7708774
loop_
_publ_author_name
'Lahiri, Goutam Kumar'
'Panda, Sanjib'
'Baliyan, Rupal'
'Dhara, Suman'
'Huang, Kuo-Wei'

_publ_section_title
;
 Redox induced oxidative C-C coupling of non-innocent
 bis(heterocyclo)methanides
;
_journal_name_full 'Dalton Transactions'
_journal_paper_doi 10.1039/D1DT03310G
_journal_year 2021
_chemical_formula_moiety 'C38 H36 Cu2 N8 O9'
_chemical_formula_sum 'C38 H36 Cu2 N8 O9'
_chemical_formula_weight 875.83
_space_group_crystal_system orthorhombic
_space_group_IT_number 19
_space_group_name_Hall 'P 2ac 2ab'
_space_group_name_H-M_alt 'P 21 21 21'
_atom_sites_solution_hydrogens mixed
_audit_creation_date 2021-03-25
_audit_creation_method
;
Olex2 1.2
(compiled 2018.05.29 svn.r3508 for OlexSys, GUI svn.r5506)
;
_audit_update_record
;
2021-03-26 deposited with the CCDC.	2021-10-21 downloaded from the CCDC.
;
_cell_angle_alpha 90
_cell_angle_beta 90
_cell_angle_gamma 90
_cell_formula_units_Z 8
_cell_length_a 16.2048(5)
_cell_length_b 22.1257(6)
_cell_length_c 22.3600(6)
_cell_measurement_reflns_used 23306
_cell_measurement_temperature 150(2)
_cell_measurement_theta_max 29.2290
_cell_measurement_theta_min 1.8860
_cell_volume 8017.0(4)
_computing_cell_refinement 'CrysAlisPro 1.171.39.46 (Rigaku OD, 2018)'
_computing_data_collection 'CrysAlisPro 1.171.39.46 (Rigaku OD, 2018)'
_computing_data_reduction 'CrysAlisPro 1.171.39.46 (Rigaku OD, 2018)'
_computing_molecular_graphics 'Olex2 (Dolomanov et al., 2009)'
_computing_publication_material 'Olex2 (Dolomanov et al., 2009)'
_computing_structure_refinement 'ShelXL (Sheldrick, 2015)'
_computing_structure_solution 'ShelXT (Sheldrick, 2015)'
_diffrn_ambient_temperature 150(2)
_diffrn_detector 'CCD plate'
_diffrn_measured_fraction_theta_full 0.999
_diffrn_measured_fraction_theta_max 0.999
_diffrn_measurement_details
;
List of Runs (angles in degrees, time in seconds):

  # Type    Start    End  Width  t~exp~   \w     \q     \k     \f   Frames
#--------------------------------------------------------------------------
  1  \w   -110.00  25.00   0.50   12.00    --  -20.00   0.00-180.00  270
  2  \w   -110.00  10.00   0.50   12.00    --  -20.00 -72.00-180.00  240
  3  \w    -69.00   4.00   0.50   12.00    --  -20.00 -72.00 -36.00  146
  4  \w    -59.00  -2.50   0.50   12.00    --  -20.00  72.00 108.00  113
  5  \w    -59.00 -28.50   0.50   12.00    --  -20.00  72.00 -36.00   61
  6  \w    -59.00 -28.50   0.50   12.00    --  -20.00  72.00-180.00   61
  7  \w   -110.00 -39.00   0.50   12.00    --  -20.00   0.00 -36.00  142
;
_diffrn_measurement_device 'abstract diffractometer'
_diffrn_measurement_device_type 'dtrek-CrysAlisPro-abstract goniometer imported rigaku-d*trek images'
_diffrn_measurement_method '\w scans'
_diffrn_orient_matrix_type 'CrysAlisPro convention (1999,Acta A55,543-557)'
_diffrn_orient_matrix_UB_11 0.0109003000
_diffrn_orient_matrix_UB_12 -0.0272470000
_diffrn_orient_matrix_UB_13 -0.0147113000
_diffrn_orient_matrix_UB_21 0.0365962000
_diffrn_orient_matrix_UB_22 -0.0016938000
_diffrn_orient_matrix_UB_23 0.0173587000
_diffrn_orient_matrix_UB_31 -0.0214298000
_diffrn_orient_matrix_UB_32 -0.0167906000
_diffrn_orient_matrix_UB_33 0.0220969000
_diffrn_radiation_monochromator graphite
_diffrn_radiation_probe x-ray
_diffrn_radiation_type MoK\a
_diffrn_radiation_wavelength 0.71073
_diffrn_reflns_av_R_equivalents 0.1359
_diffrn_reflns_av_unetI/netI 0.0978
_diffrn_reflns_Laue_measured_fraction_full 0.999
_diffrn_reflns_Laue_measured_fraction_max 0.999
_diffrn_reflns_limit_h_max 19
_diffrn_reflns_limit_h_min -19
_diffrn_reflns_limit_k_max 26
_diffrn_reflns_limit_k_min -26
_diffrn_reflns_limit_l_max 26
_diffrn_reflns_limit_l_min -26
_diffrn_reflns_number 78378
_diffrn_reflns_point_group_measured_fraction_full 0.999
_diffrn_reflns_point_group_measured_fraction_max 0.999
_diffrn_reflns_theta_full 25.000
_diffrn_reflns_theta_max 25.000
_diffrn_reflns_theta_min 1.552
_diffrn_source 'fine-focus sealed X-ray tube'
_diffrn_source_type 'Enhance (Mo) X-ray Source'
_exptl_absorpt_coefficient_mu 1.124
_exptl_absorpt_correction_T_max 1.00000
_exptl_absorpt_correction_T_min 0.78663
_exptl_absorpt_correction_type multi-scan
_exptl_absorpt_process_details
;
CrysAlisPro 1.171.39.46 (Rigaku Oxford Diffraction, 2018)
Empirical absorption correction using spherical harmonics,
 implemented in SCALE3 ABSPACK scaling algorithm.
;
_exptl_crystal_colour 'metallic yellowish green'
_exptl_crystal_colour_lustre metallic
_exptl_crystal_colour_modifier yellowish
_exptl_crystal_colour_primary green
_exptl_crystal_density_diffrn 1.451
_exptl_crystal_description block
_exptl_crystal_F_000 3600
_exptl_crystal_size_max 0.162
_exptl_crystal_size_mid 0.074
_exptl_crystal_size_min 0.042
_refine_diff_density_max 0.668
_refine_diff_density_min -0.522
_refine_diff_density_rms 0.103
_refine_ls_abs_structure_details
;
 Flack x determined using 3527 quotients [(I+)-(I-)]/[(I+)+(I-)]
 (Parsons, Flack and Wagner, Acta Cryst. B69 (2013) 249-259).
;
_refine_ls_abs_structure_Flack 0.032(12)
_refine_ls_extinction_method none
_refine_ls_goodness_of_fit_ref 1.030
_refine_ls_hydrogen_treatment constr
_refine_ls_matrix_type full
_refine_ls_number_parameters 1037
_refine_ls_number_reflns 14111
_refine_ls_number_restraints 0
_refine_ls_restrained_S_all 1.030
_refine_ls_R_factor_all 0.0921
_refine_ls_R_factor_gt 0.0675
_refine_ls_shift/su_max 0.003
_refine_ls_shift/su_mean 0.000
_refine_ls_structure_factor_coef Fsqd
_refine_ls_weighting_details 'w=1/[\s^2^(Fo^2^)+(0.0542P)^2^+21.3485P] where P=(Fo^2^+2Fc^2^)/3'
_refine_ls_weighting_scheme calc
_refine_ls_wR_factor_gt 0.1450
_refine_ls_wR_factor_ref 0.1653
_reflns_Friedel_coverage 0.830
_reflns_Friedel_fraction_full 1.000
_reflns_Friedel_fraction_max 1.000
_reflns_number_gt 10829
_reflns_number_total 14111
_reflns_threshold_expression 'I > 2\s(I)'
_cod_data_source_file d1dt03310g2.cif
_cod_data_source_block 1a
_cod_database_code 7708774
_shelx_shelxl_version_number 2018/3
_chemical_oxdiff_formula CHNOCu
_shelx_space_group_comment
;
The symmetry employed for this shelxl refinement is uniquely defined
by the following loop, which should always be used as a source of
symmetry information in preference to the above space-group names.
They are only intended as comments.
;
_shelx_estimated_absorpt_t_max 0.954
_shelx_estimated_absorpt_t_min 0.839
_reflns_odcompleteness_completeness 94.48
_reflns_odcompleteness_iscentric 1
_reflns_odcompleteness_theta 31.15
_olex2_refinement_description
;
1. Fixed Uiso
 At 1.2 times of:
  All C(H) groups
 At 1.5 times of:
  All C(H,H,H) groups, All O(H,H) groups
2.a Rotating group:
 O9(H,HA), O0AA(H0AA,H0AB)
2.b Ternary CH refined with riding coordinates:
 C2(HV), C16(HY), C40(H40), C54(H54)
2.c Aromatic/amide H refined with riding coordinates:
 C15(HB), C61(H61), C53(H53), C60(H60), C14(HC), C23(HD), C45(H45), C44(H44),
 C12(HE), C27(HF), C30(HG), C42(H42), C10(HH), C25(HI), C13(HJ), C9(HK),
 C46(H46), C58(H58), C28(HL), C59(H59), C47(H47), C29(HP), C63(H63), C68(H68),
 C50(H50), C56(H56), C7(HQ), C65(H65), C48(H48), C66(H66), C20(HR), C52(H52),
 C4(HS), C18(HT), C8(HU), C21(HW), C67(H67), C6(HX), C22(H3AA), C51(H51)
2.d Idealised Me refined as rotating group:
 C38(HM,HN,HO), C76(H76A,H76B,H76C), C36(HZ,H1AA,H2AA), C70(H70A,H70B,H70C),
 C72(H72A,H72B,H72C), C34(H4AA,H5AA,H6AA), C74(H74A,H74B,H74C), C32(H7AA,H8AA,
 H9AA)
;
_olex2_submission_special_instructions 'No special instructions were received'
_oxdiff_exptl_absorpt_empirical_details
;
Empirical correction (ABSPACK) includes:
- Absorption correction using spherical harmonics
- Frame scaling
- Detector area scaling
;
_oxdiff_exptl_absorpt_empirical_full_max 2.943
_oxdiff_exptl_absorpt_empirical_full_min 0.544

loop_
_space_group_symop_operation_xyz
'x, y, z'
'-x+1/2, -y, z+1/2'
'-x, y+1/2, -z+1/2'
'x+1/2, -y+1/2, -z'

loop_
_atom_site_label
_atom_site_type_symbol
_atom_site_fract_x
_atom_site_fract_y
_atom_site_fract_z
_atom_site_U_iso_or_equiv
_atom_site_adp_type
_atom_site_occupancy
_atom_site_site_symmetry_order
_atom_site_calc_flag
_atom_site_refinement_flags_posn
_atom_site_refinement_flags_adp
_atom_site_refinement_flags_occupancy
_atom_site_disorder_assembly
_atom_site_disorder_group
Cu3 Cu 0.40476(8) 0.31624(5) 0.90260(5) 0.0254(3) Uani 1 1 d . . . . .
Cu4 Cu 0.31074(8) 0.18279(5) 0.61787(5) 0.0246(3) Uani 1 1 d . . . . .
Cu1 Cu 0.79240(8) 0.19746(5) 0.60328(5) 0.0259(3) Uani 1 1 d . . . . .
Cu2 Cu 0.89096(8) 0.32838(5) 0.88529(6) 0.0262(3) Uani 1 1 d . . . . .
O3 O 0.7598(5) 0.1150(3) 0.5846(3) 0.0312(18) Uani 1 1 d . . . . .
O12 O 0.3086(5) 0.3254(3) 0.9563(3) 0.0315(17) Uani 1 1 d . . . . .
O17 O 0.2803(5) 0.0979(3) 0.5978(3) 0.0324(18) Uani 1 1 d . . . . .
O7 O 0.7975(5) 0.3338(3) 0.9414(3) 0.0312(18) Uani 1 1 d . . . . .
O10 O 0.4435(5) 0.3968(3) 0.9256(3) 0.0320(18) Uani 1 1 d . . . . .
O16 O 0.4525(5) 0.1464(3) 0.6443(3) 0.0309(18) Uani 1 1 d . . . . .
N12 N 0.5143(5) 0.3020(3) 0.7347(3) 0.0186(18) Uani 1 1 d . . . . .
O8 O 0.7485(5) 0.3793(3) 0.8604(3) 0.0329(19) Uani 1 1 d . . . . .
N11 N 0.3491(5) 0.1483(3) 0.8313(4) 0.0200(19) Uani 1 1 d . . . . .
O5 O 0.9313(5) 0.4071(3) 0.9141(3) 0.037(2) Uani 1 1 d . . . . .
N8 N 1.0140(5) 0.3059(3) 0.7255(3) 0.0194(18) Uani 1 1 d . . . . .
O15 O 0.4008(5) 0.1781(3) 0.5581(3) 0.0295(16) Uani 1 1 d . . . . .
N15 N 0.1830(5) 0.2086(3) 0.7750(4) 0.0225(19) Uani 1 1 d . . . . .
O9 O 0.7018(5) 0.2353(3) 0.5333(3) 0.0360(19) Uani 1 1 d . . . . .
H H 0.691632 0.209627 0.499715 0.054 Uiso 1 1 d GR . . . .
HA H 0.722439 0.269607 0.512787 0.054 Uiso 1 1 d GR . . . .
O13 O 0.2593(5) 0.3570(3) 0.8684(4) 0.039(2) Uani 1 1 d . . . . .
O2 O 0.9353(5) 0.1554(3) 0.6371(4) 0.039(2) Uani 1 1 d . . . . .
N3 N 0.6834(5) 0.2125(3) 0.7713(3) 0.0197(18) Uani 1 1 d . . . . .
O4 O 0.7206(5) 0.1253(4) 0.4878(3) 0.038(2) Uani 1 1 d . . . . .
O11 O 0.4825(5) 0.3779(4) 1.0205(4) 0.044(2) Uani 1 1 d . . . . .
N16 N 0.3511(5) 0.3565(3) 0.6776(4) 0.0207(19) Uani 1 1 d . . . . .
N7 N 0.8509(6) 0.1553(4) 0.8227(4) 0.027(2) Uani 1 1 d . . . . .
O18 O 0.2201(5) 0.1558(4) 0.5313(4) 0.043(2) Uani 1 1 d . . . . .
O1 O 0.8898(5) 0.1887(3) 0.5504(3) 0.0308(17) Uani 1 1 d . . . . .
N1 N 0.7309(5) 0.1913(4) 0.6810(3) 0.0211(18) Uani 1 1 d . . . . .
N4 N 0.8459(5) 0.3665(4) 0.6736(4) 0.0219(19) Uani 1 1 d . . . . .
O6 O 0.9789(6) 0.3425(4) 0.9797(4) 0.055(3) Uani 1 1 d . . . . .
N6 N 0.9623(5) 0.3305(4) 0.8127(4) 0.024(2) Uani 1 1 d . . . . .
N13 N 0.2372(5) 0.1832(4) 0.6887(3) 0.0248(19) Uani 1 1 d . . . . .
O0AA O 0.4972(5) 0.2716(3) 0.9686(3) 0.037(2) Uani 1 1 d . . . . .
H0AA H 0.474402 0.240611 0.988960 0.055 Uiso 1 1 d GR . . . .
H0AB H 0.511219 0.297042 0.998473 0.055 Uiso 1 1 d GR . . . .
N10 N 0.4658(5) 0.3231(4) 0.8251(3) 0.0233(19) Uani 1 1 d . . . . .
N9 N 0.3673(5) 0.2336(3) 0.8800(4) 0.0230(19) Uani 1 1 d . . . . .
N5 N 0.8668(5) 0.2422(4) 0.8691(4) 0.025(2) Uani 1 1 d . . . . .
C15 C 0.6675(7) 0.2380(4) 0.8273(4) 0.025(2) Uani 1 1 d . . . . .
HB H 0.696576 0.272888 0.840228 0.031 Uiso 1 1 calc R . . . .
N14 N 0.3333(5) 0.2697(4) 0.6323(4) 0.023(2) Uani 1 1 d . . . . .
C57 C 0.1369(6) 0.1580(5) 0.7539(5) 0.024(2) Uani 1 1 d . . . . .
N2 N 0.8257(5) 0.2812(4) 0.6243(4) 0.0223(19) Uani 1 1 d . . . . .
C11 C 0.6402(6) 0.1623(4) 0.7511(4) 0.023(2) Uani 1 1 d . . . . .
C61 C 0.1626(7) 0.2346(5) 0.8296(5) 0.028(3) Uani 1 1 d . . . . .
H61 H 0.191470 0.269315 0.843395 0.033 Uiso 1 1 calc R . . . .
C53 C 0.3443(7) 0.1031(5) 0.7873(5) 0.027(2) Uani 1 1 d . . . . .
H53 H 0.358492 0.111380 0.746858 0.033 Uiso 1 1 calc R . . . .
C60 C 0.1016(7) 0.2103(5) 0.8631(5) 0.033(3) Uani 1 1 d . . . . .
H60 H 0.088951 0.227837 0.900841 0.040 Uiso 1 1 calc R . . . .
C43 C 0.5589(6) 0.3527(4) 0.7567(5) 0.023(2) Uani 1 1 d . . . . .
C14 C 0.6104(7) 0.2121(5) 0.8623(5) 0.028(2) Uani 1 1 d . . . . .
HC H 0.600300 0.228326 0.900981 0.033 Uiso 1 1 calc R . . . .
C19 C 0.8329(7) 0.1459(4) 0.8836(5) 0.026(2) Uani 1 1 d . . . . .
C23 C 0.8472(7) 0.1087(5) 0.7807(5) 0.030(3) Uani 1 1 d . . . . .
HD H 0.859367 0.115683 0.739675 0.036 Uiso 1 1 calc R . . . .
C45 C 0.6341(7) 0.3559(5) 0.6635(5) 0.030(3) Uani 1 1 d . . . . .
H45 H 0.673259 0.374319 0.637641 0.035 Uiso 1 1 calc R . . . .
C44 C 0.6200(6) 0.3794(5) 0.7195(5) 0.030(3) Uani 1 1 d . . . . .
H44 H 0.650760 0.413242 0.733261 0.036 Uiso 1 1 calc R . . . .
C75 C 0.4589(6) 0.1551(4) 0.5872(5) 0.026(3) Uani 1 1 d . . . . .
C12 C 0.5779(7) 0.1356(5) 0.7885(5) 0.029(3) Uani 1 1 d . . . . .
HE H 0.547151 0.101487 0.775577 0.034 Uiso 1 1 calc R . . . .
C27 C 1.1242(7) 0.3789(5) 0.7113(5) 0.031(3) Uani 1 1 d . . . . .
HF H 1.155656 0.412216 0.725260 0.037 Uiso 1 1 calc R . . . .
C30 C 1.0327(6) 0.2785(5) 0.6705(4) 0.025(2) Uani 1 1 d . . . . .
HG H 1.002896 0.244025 0.657303 0.030 Uiso 1 1 calc R . . . .
C49 C 0.3293(6) 0.1372(4) 0.8910(5) 0.027(2) Uani 1 1 d . . . . .
C42 C 0.5279(6) 0.3635(4) 0.8124(4) 0.023(2) Uani 1 1 d . . . . .
H42 H 0.546378 0.394507 0.838606 0.027 Uiso 1 1 calc R . . . .
C10 C 0.6710(7) 0.1501(4) 0.6951(5) 0.028(3) Uani 1 1 d . . . . .
HH H 0.653295 0.117886 0.670067 0.033 Uiso 1 1 calc R . . . .
C25 C 1.0249(7) 0.3686(5) 0.8011(5) 0.027(2) Uani 1 1 d . . . . .
HI H 1.042088 0.400484 0.826685 0.032 Uiso 1 1 calc R . . . .
C64 C 0.3718(6) 0.3660(4) 0.6168(4) 0.025(2) Uani 1 1 d . . . . .
C13 C 0.5647(7) 0.1609(5) 0.8429(5) 0.028(3) Uani 1 1 d . . . . .
HJ H 0.524076 0.144025 0.868599 0.034 Uiso 1 1 calc R . . . .
C9 C 0.8532(6) 0.4128(4) 0.7157(5) 0.025(2) Uani 1 1 d . . . . .
HK H 0.838623 0.405241 0.756214 0.030 Uiso 1 1 calc R . . . .
C46 C 0.5892(7) 0.3029(5) 0.6441(4) 0.027(2) Uani 1 1 d . . . . .
H46 H 0.600930 0.285687 0.606160 0.033 Uiso 1 1 calc R . . . .
C58 C 0.0719(6) 0.1346(5) 0.7884(5) 0.029(3) Uani 1 1 d . . . . .
H58 H 0.039535 0.101925 0.773863 0.034 Uiso 1 1 calc R . . . .
C28 C 1.1410(7) 0.3535(5) 0.6555(5) 0.033(3) Uani 1 1 d . . . . .
HL H 1.182698 0.370024 0.630474 0.040 Uiso 1 1 calc R . . . .
C38 C 0.6639(7) 0.3787(6) 0.9477(5) 0.042(3) Uani 1 1 d . . . . .
HM H 0.617643 0.355539 0.931144 0.063 Uiso 1 1 calc GR . . . .
HN H 0.652250 0.422007 0.944085 0.063 Uiso 1 1 calc GR . . . .
HO H 0.671127 0.368256 0.989980 0.063 Uiso 1 1 calc GR . . . .
C17 C 0.8731(6) 0.2149(4) 0.8164(4) 0.020(2) Uani 1 1 d . . . . .
C59 C 0.0557(7) 0.1594(5) 0.8434(5) 0.031(3) Uani 1 1 d . . . . .
H59 H 0.014069 0.142523 0.868194 0.038 Uiso 1 1 calc R . . . .
C47 C 0.5306(6) 0.2775(5) 0.6792(4) 0.024(2) Uani 1 1 d . . . . .
H47 H 0.501000 0.243049 0.665719 0.029 Uiso 1 1 calc R . . . .
C76 C 0.5368(8) 0.1398(5) 0.5548(6) 0.043(3) Uani 1 1 d . . . . .
H76A H 0.576859 0.172552 0.560036 0.065 Uiso 1 1 calc GR . . . .
H76B H 0.524994 0.134553 0.512121 0.065 Uiso 1 1 calc GR . . . .
H76C H 0.559709 0.102185 0.570974 0.065 Uiso 1 1 calc GR . . . .
C37 C 0.7424(7) 0.3636(5) 0.9134(5) 0.028(3) Uani 1 1 d . . . . .
C29 C 1.0940(7) 0.3021(5) 0.6368(5) 0.032(3) Uani 1 1 d . . . . .
HP H 1.106274 0.283873 0.599383 0.038 Uiso 1 1 calc R . . . .
C63 C 0.3612(6) 0.3105(4) 0.5895(5) 0.027(2) Uani 1 1 d . . . . .
H63 H 0.371146 0.301793 0.548578 0.032 Uiso 1 1 calc R . . . .
C68 C 0.3557(7) 0.4047(4) 0.7193(5) 0.026(2) Uani 1 1 d . . . . .
H68 H 0.340656 0.398649 0.759894 0.031 Uiso 1 1 calc R . . . .
C26 C 1.0604(7) 0.3549(4) 0.7470(5) 0.025(2) Uani 1 1 d . . . . .
C50 C 0.3042(7) 0.0777(5) 0.9080(5) 0.033(3) Uani 1 1 d . . . . .
H50 H 0.292356 0.068459 0.948555 0.040 Uiso 1 1 calc R . . . .
C56 C 0.1727(7) 0.1442(4) 0.6991(5) 0.027(2) Uani 1 1 d . . . . .
H56 H 0.155384 0.112857 0.672938 0.032 Uiso 1 1 calc R . . . .
C39 C 0.3716(6) 0.2074(4) 0.8267(4) 0.020(2) Uani 1 1 d . . . . .
C62 C 0.3287(6) 0.2989(4) 0.6840(4) 0.019(2) Uani 1 1 d . . . . .
C69 C 0.4674(7) 0.4114(5) 0.9789(5) 0.033(3) Uani 1 1 d . . . . .
C71 C 0.2509(7) 0.3479(5) 0.9237(6) 0.032(3) Uani 1 1 d . . . . .
C7 C 0.9052(9) 0.4803(5) 0.6386(6) 0.048(4) Uani 1 1 d . . . . .
HQ H 0.925884 0.518938 0.627608 0.058 Uiso 1 1 calc R . . . .
C31 C 0.9454(8) 0.1636(5) 0.5809(5) 0.034(3) Uani 1 1 d . . . . .
C5 C 0.8679(6) 0.3771(5) 0.6122(5) 0.029(3) Uani 1 1 d . . . . .
C33 C 0.7449(7) 0.0949(5) 0.5323(5) 0.035(3) Uani 1 1 d . . . . .
C65 C 0.3983(8) 0.4234(4) 0.5982(5) 0.036(3) Uani 1 1 d . . . . .
H65 H 0.412429 0.430255 0.557552 0.043 Uiso 1 1 calc R . . . .
C48 C 0.3412(7) 0.1913(5) 0.9203(5) 0.031(3) Uani 1 1 d . . . . .
H48 H 0.332619 0.198066 0.961783 0.037 Uiso 1 1 calc R . . . .
C35 C 0.9682(8) 0.3960(5) 0.9637(6) 0.039(3) Uani 1 1 d . . . . .
C24 C 0.9556(6) 0.2924(4) 0.7660(4) 0.018(2) Uani 1 1 d . . . . .
C66 C 0.4036(8) 0.4692(5) 0.6388(5) 0.042(3) Uani 1 1 d . . . . .
H66 H 0.421983 0.507924 0.626246 0.050 Uiso 1 1 calc R . . . .
C20 C 0.8103(8) 0.0869(5) 0.9019(5) 0.040(3) Uani 1 1 d . . . . .
HR H 0.797596 0.079053 0.942663 0.048 Uiso 1 1 calc R . . . .
C55 C 0.2438(6) 0.2211(4) 0.7338(4) 0.022(2) Uani 1 1 d . . . . .
C73 C 0.2373(7) 0.1045(5) 0.5502(5) 0.033(3) Uani 1 1 d . . . . .
C52 C 0.3193(8) 0.0480(5) 0.8039(5) 0.038(3) Uani 1 1 d . . . . .
H52 H 0.315705 0.016895 0.774701 0.045 Uiso 1 1 calc R . . . .
C4 C 0.8541(7) 0.3244(5) 0.5837(5) 0.029(2) Uani 1 1 d . . . . .
HS H 0.862458 0.317648 0.542135 0.035 Uiso 1 1 calc R . . . .
C18 C 0.8425(6) 0.2004(4) 0.9110(5) 0.027(2) Uani 1 1 d . . . . .
HT H 0.833800 0.208223 0.952314 0.032 Uiso 1 1 calc R . . . .
C3 C 0.8220(6) 0.3078(4) 0.6774(4) 0.023(2) Uani 1 1 d . . . . .
C8 C 0.8805(8) 0.4675(5) 0.6999(6) 0.041(3) Uani 1 1 d . . . . .
HU H 0.883796 0.498579 0.729089 0.049 Uiso 1 1 calc R . . . .
C2 C 0.8048(6) 0.2758(4) 0.7348(4) 0.018(2) Uani 1 1 d . . . . .
HV H 0.785703 0.306097 0.764891 0.022 Uiso 1 1 calc R . . . .
C21 C 0.8069(9) 0.0417(5) 0.8614(6) 0.051(4) Uani 1 1 d . . . . .
HW H 0.791921 0.002018 0.873297 0.062 Uiso 1 1 calc R . . . .
C1 C 0.7397(7) 0.2289(4) 0.7279(4) 0.025(2) Uani 1 1 d . . . . .
C67 C 0.3819(8) 0.4594(5) 0.7002(5) 0.037(3) Uani 1 1 d . . . . .
H67 H 0.385911 0.491867 0.727824 0.044 Uiso 1 1 calc R . . . .
C6 C 0.8977(8) 0.4349(5) 0.5973(5) 0.042(3) Uani 1 1 d . . . . .
HX H 0.913168 0.442709 0.557056 0.050 Uiso 1 1 calc R . . . .
C16 C 0.8891(7) 0.2459(4) 0.7583(4) 0.022(2) Uani 1 1 d . . . . .
HY H 0.908010 0.215260 0.728496 0.026 Uiso 1 1 calc R . . . .
C41 C 0.4587(6) 0.2869(4) 0.7776(5) 0.023(2) Uani 1 1 d . . . . .
C36 C 0.9970(8) 0.4501(6) 0.9976(6) 0.053(4) Uani 1 1 d . . . . .
HZ H 1.000960 0.484753 0.970509 0.079 Uiso 1 1 calc GR . . . .
H1AA H 1.051338 0.441817 1.015056 0.079 Uiso 1 1 calc GR . . . .
H2AA H 0.957619 0.459214 1.029646 0.079 Uiso 1 1 calc GR . . . .
C70 C 0.4756(9) 0.4791(5) 0.9887(6) 0.059(4) Uani 1 1 d . . . . .
H70A H 0.526201 0.493655 0.969488 0.088 Uiso 1 1 calc GR . . . .
H70B H 0.477976 0.487624 1.031660 0.088 Uiso 1 1 calc GR . . . .
H70C H 0.427828 0.499786 0.971189 0.088 Uiso 1 1 calc GR . . . .
C72 C 0.1719(8) 0.3608(7) 0.9528(7) 0.060(4) Uani 1 1 d . . . . .
H72A H 0.131312 0.330093 0.941148 0.091 Uiso 1 1 calc GR . . . .
H72B H 0.152320 0.400763 0.940437 0.091 Uiso 1 1 calc GR . . . .
H72C H 0.179172 0.360041 0.996295 0.091 Uiso 1 1 calc GR . . . .
C22 C 0.8260(9) 0.0544(5) 0.8002(6) 0.047(4) Uani 1 1 d . . . . .
H3AA H 0.823280 0.022248 0.772207 0.056 Uiso 1 1 calc R . . . .
C40 C 0.3924(6) 0.2388(4) 0.7688(4) 0.019(2) Uani 1 1 d . . . . .
H40 H 0.413232 0.208066 0.739742 0.023 Uiso 1 1 calc R . . . .
C34 C 0.7557(9) 0.0277(5) 0.5256(6) 0.049(4) Uani 1 1 d . . . . .
H4AA H 0.807172 0.015262 0.545098 0.074 Uiso 1 1 calc GR . . . .
H5AA H 0.757964 0.017316 0.483078 0.074 Uiso 1 1 calc GR . . . .
H6AA H 0.709085 0.006883 0.544405 0.074 Uiso 1 1 calc GR . . . .
C51 C 0.2976(8) 0.0347(5) 0.8651(5) 0.041(3) Uani 1 1 d . . . . .
H51 H 0.278503 -0.004504 0.875470 0.049 Uiso 1 1 calc R . . . .
C74 C 0.2140(9) 0.0484(6) 0.5166(6) 0.057(4) Uani 1 1 d . . . . .
H74A H 0.263898 0.029179 0.500737 0.086 Uiso 1 1 calc GR . . . .
H74B H 0.177129 0.059020 0.483527 0.086 Uiso 1 1 calc GR . . . .
H74C H 0.185799 0.020300 0.543652 0.086 Uiso 1 1 calc GR . . . .
C32 C 1.0253(8) 0.1464(7) 0.5520(7) 0.060(4) Uani 1 1 d . . . . .
H7AA H 1.071056 0.165891 0.573240 0.089 Uiso 1 1 calc GR . . . .
H8AA H 1.025157 0.159551 0.510180 0.089 Uiso 1 1 calc GR . . . .
H9AA H 1.032166 0.102393 0.553742 0.089 Uiso 1 1 calc GR . . . .
C54 C 0.3096(6) 0.2687(4) 0.7422(4) 0.019(2) Uani 1 1 d . . . . .
H54 H 0.288917 0.299724 0.770998 0.023 Uiso 1 1 calc R . . . .

loop_
_atom_site_aniso_label
_atom_site_aniso_U_11
_atom_site_aniso_U_22
_atom_site_aniso_U_33
_atom_site_aniso_U_23
_atom_site_aniso_U_13
_atom_site_aniso_U_12
Cu3 0.0321(7) 0.0242(6) 0.0198(6) -0.0043(5) 0.0028(6) -0.0045(6)
Cu4 0.0288(7) 0.0246(6) 0.0204(6) -0.0038(5) 0.0024(5) -0.0043(5)
Cu1 0.0322(7) 0.0260(6) 0.0196(7) -0.0035(5) 0.0023(6) -0.0057(5)
Cu2 0.0322(7) 0.0235(6) 0.0231(7) -0.0017(6) 0.0020(6) -0.0041(6)
O3 0.045(5) 0.027(4) 0.022(4) -0.005(3) 0.002(3) -0.005(3)
O12 0.038(5) 0.031(4) 0.026(4) -0.002(3) 0.003(4) -0.002(4)
O17 0.036(4) 0.030(4) 0.030(4) -0.006(4) 0.005(4) -0.006(3)
O7 0.030(4) 0.037(4) 0.027(4) 0.008(3) 0.007(4) 0.000(4)
O10 0.040(5) 0.033(4) 0.023(4) -0.006(3) 0.001(4) -0.007(4)
O16 0.039(5) 0.027(4) 0.027(5) -0.003(3) -0.002(4) 0.001(4)
N12 0.023(5) 0.016(4) 0.017(4) 0.000(4) 0.000(4) -0.004(4)
O8 0.039(5) 0.039(4) 0.021(4) -0.004(3) -0.001(3) 0.002(4)
N11 0.024(5) 0.018(4) 0.018(5) -0.006(4) 0.005(4) -0.004(4)
O5 0.050(5) 0.030(4) 0.030(5) -0.002(4) -0.004(4) -0.014(4)
N8 0.022(4) 0.018(4) 0.018(4) 0.003(4) -0.002(4) -0.005(4)
O15 0.035(4) 0.030(4) 0.023(4) -0.005(3) 0.003(3) -0.001(4)
N15 0.027(5) 0.020(4) 0.020(4) -0.003(4) 0.001(4) -0.001(4)
O9 0.040(5) 0.041(4) 0.027(4) -0.001(4) -0.004(4) -0.008(4)
O13 0.048(5) 0.037(4) 0.031(5) -0.002(4) -0.005(4) 0.001(4)
O2 0.046(5) 0.035(4) 0.035(5) -0.001(4) -0.002(4) 0.001(4)
N3 0.022(5) 0.024(4) 0.014(4) -0.002(3) -0.006(4) 0.002(4)
O4 0.038(5) 0.050(5) 0.027(4) -0.005(4) 0.004(4) -0.011(4)
O11 0.051(6) 0.051(5) 0.030(5) -0.001(4) -0.002(4) -0.010(4)
N16 0.023(5) 0.019(4) 0.020(5) -0.002(4) -0.001(4) 0.001(4)
N7 0.031(5) 0.019(4) 0.031(5) 0.000(4) -0.003(4) -0.001(4)
O18 0.033(5) 0.043(5) 0.052(5) 0.016(4) -0.003(4) 0.004(4)
O1 0.030(4) 0.042(4) 0.021(4) -0.001(3) 0.001(3) -0.003(4)
N1 0.020(4) 0.024(4) 0.019(4) -0.005(4) 0.005(3) 0.000(4)
N4 0.017(5) 0.023(4) 0.026(5) 0.008(4) -0.004(4) -0.002(4)
O6 0.043(6) 0.046(5) 0.075(7) 0.024(5) 0.000(5) 0.002(4)
N6 0.022(5) 0.021(4) 0.030(5) 0.003(4) 0.003(4) -0.007(4)
N13 0.032(5) 0.022(4) 0.021(5) -0.003(4) -0.001(4) -0.005(4)
O0AA 0.046(5) 0.036(4) 0.027(4) 0.005(4) 0.000(4) -0.004(4)
N10 0.032(5) 0.022(4) 0.016(4) -0.002(4) 0.003(4) -0.007(4)
N9 0.025(5) 0.025(4) 0.019(5) -0.003(4) 0.003(4) -0.002(4)
N5 0.031(5) 0.029(5) 0.016(5) 0.007(4) -0.003(4) -0.002(4)
C15 0.036(7) 0.019(5) 0.021(6) 0.001(5) -0.004(5) -0.001(5)
N14 0.021(5) 0.028(5) 0.022(5) -0.001(4) 0.003(4) -0.005(4)
C57 0.015(5) 0.028(5) 0.030(6) -0.002(5) -0.004(4) -0.002(4)
N2 0.027(5) 0.025(4) 0.015(4) 0.003(4) 0.003(4) 0.000(4)
C11 0.028(6) 0.020(5) 0.020(6) 0.001(4) -0.001(4) -0.006(4)
C61 0.030(6) 0.030(6) 0.023(6) -0.002(5) -0.003(5) -0.005(5)
C53 0.032(6) 0.026(5) 0.024(6) 0.003(5) -0.002(5) 0.002(5)
C60 0.028(6) 0.036(6) 0.035(7) -0.005(5) 0.016(5) 0.000(5)
C43 0.021(6) 0.024(5) 0.025(6) 0.003(5) -0.001(5) -0.009(4)
C14 0.025(6) 0.035(6) 0.023(6) -0.002(5) 0.005(5) -0.001(5)
C19 0.038(6) 0.020(5) 0.021(6) 0.014(5) 0.000(5) -0.005(4)
C23 0.033(7) 0.020(5) 0.038(7) -0.005(5) -0.010(5) -0.005(5)
C45 0.033(7) 0.031(6) 0.025(6) 0.006(5) 0.004(5) 0.001(5)
C44 0.017(6) 0.033(6) 0.040(7) 0.000(5) -0.003(5) -0.009(5)
C75 0.019(6) 0.014(5) 0.046(8) -0.009(5) -0.004(5) -0.002(4)
C12 0.032(7) 0.025(5) 0.029(6) 0.007(5) -0.005(5) -0.008(5)
C27 0.029(6) 0.022(5) 0.042(7) -0.002(5) -0.006(5) -0.002(5)
C30 0.024(6) 0.032(6) 0.019(6) -0.001(5) -0.008(5) 0.002(5)
C49 0.031(6) 0.027(5) 0.022(6) 0.011(5) 0.008(5) -0.006(4)
C42 0.024(6) 0.025(5) 0.018(6) -0.005(4) -0.001(4) -0.009(4)
C10 0.036(7) 0.019(5) 0.028(6) -0.004(5) -0.003(5) -0.010(5)
C25 0.032(6) 0.024(5) 0.024(6) -0.002(5) -0.001(5) -0.001(5)
C64 0.031(6) 0.032(5) 0.011(5) 0.010(5) -0.003(5) 0.000(5)
C13 0.024(6) 0.030(6) 0.031(6) 0.009(5) -0.004(5) -0.005(5)
C9 0.030(6) 0.024(5) 0.021(6) 0.001(5) -0.003(5) -0.002(5)
C46 0.029(6) 0.034(6) 0.018(5) 0.001(5) -0.002(5) -0.004(5)
C58 0.017(6) 0.026(5) 0.042(7) 0.021(5) -0.005(5) -0.003(4)
C28 0.030(7) 0.040(7) 0.030(6) -0.003(5) 0.007(5) 0.003(5)
C38 0.034(7) 0.051(8) 0.041(8) -0.010(6) 0.001(6) 0.000(6)
C17 0.025(6) 0.011(4) 0.024(6) 0.004(4) -0.005(4) -0.005(4)
C59 0.037(7) 0.027(6) 0.030(6) 0.012(5) 0.012(5) -0.007(5)
C47 0.023(6) 0.033(6) 0.016(6) 0.001(5) -0.001(4) -0.001(5)
C76 0.039(8) 0.041(7) 0.049(8) -0.005(6) 0.009(6) -0.004(6)
C37 0.025(6) 0.032(6) 0.027(7) -0.006(5) -0.004(5) -0.009(5)
C29 0.031(6) 0.040(6) 0.025(6) -0.005(5) 0.001(5) -0.011(6)
C63 0.030(6) 0.028(6) 0.023(6) 0.007(5) -0.003(5) -0.005(5)
C68 0.039(7) 0.019(5) 0.018(6) 0.000(4) -0.006(5) -0.002(5)
C26 0.028(6) 0.021(5) 0.025(6) 0.001(5) -0.004(5) -0.005(5)
C50 0.043(7) 0.034(6) 0.023(6) -0.001(5) 0.014(6) -0.005(5)
C56 0.030(6) 0.024(5) 0.026(6) -0.002(5) -0.005(5) -0.006(5)
C39 0.025(6) 0.020(5) 0.015(5) 0.002(4) 0.005(4) -0.007(4)
C62 0.015(5) 0.028(5) 0.014(5) -0.001(4) 0.001(4) -0.005(4)
C69 0.026(7) 0.049(7) 0.023(6) 0.004(6) 0.000(5) -0.004(5)
C71 0.031(7) 0.023(5) 0.043(8) -0.017(5) 0.004(6) 0.003(5)
C7 0.071(10) 0.029(6) 0.045(8) 0.009(6) 0.004(7) -0.011(7)
C31 0.041(7) 0.029(6) 0.033(7) -0.003(5) 0.010(6) 0.000(5)
C5 0.024(6) 0.039(6) 0.025(6) 0.004(5) -0.003(5) -0.003(5)
C33 0.039(7) 0.032(6) 0.033(7) -0.004(6) 0.014(6) -0.004(5)
C65 0.051(7) 0.032(6) 0.026(6) 0.016(5) -0.001(6) -0.008(6)
C48 0.037(7) 0.032(6) 0.024(6) 0.002(5) 0.000(5) -0.009(5)
C35 0.035(7) 0.034(7) 0.048(8) 0.009(6) 0.014(6) 0.006(5)
C24 0.026(6) 0.011(4) 0.017(5) 0.005(4) -0.006(4) 0.002(4)
C66 0.060(9) 0.033(6) 0.033(7) 0.009(5) -0.002(6) -0.015(6)
C20 0.062(8) 0.031(6) 0.028(6) 0.010(5) -0.010(6) -0.009(6)
C55 0.021(6) 0.025(5) 0.021(6) 0.000(5) 0.003(5) -0.003(4)
C73 0.022(6) 0.040(7) 0.036(7) -0.002(6) 0.001(5) -0.007(5)
C52 0.052(8) 0.030(6) 0.031(7) -0.010(5) 0.004(6) -0.011(6)
C4 0.040(7) 0.027(5) 0.021(6) -0.001(5) 0.003(5) 0.007(5)
C18 0.034(6) 0.024(5) 0.022(6) 0.003(5) 0.004(5) -0.006(5)
C3 0.022(5) 0.027(5) 0.019(5) 0.004(4) -0.004(4) 0.005(4)
C8 0.048(8) 0.031(6) 0.044(8) -0.002(6) -0.003(6) -0.008(6)
C2 0.026(6) 0.016(4) 0.012(5) -0.002(4) -0.001(4) -0.004(4)
C21 0.074(10) 0.032(6) 0.049(8) 0.020(6) -0.017(8) -0.012(7)
C1 0.034(6) 0.022(5) 0.018(6) 0.002(4) -0.001(5) 0.003(5)
C67 0.052(8) 0.025(6) 0.033(7) 0.001(5) 0.001(6) -0.009(5)
C6 0.056(8) 0.039(6) 0.030(7) 0.011(6) 0.000(7) -0.007(6)
C16 0.029(6) 0.017(4) 0.019(5) 0.003(4) 0.001(5) -0.003(4)
C41 0.020(6) 0.025(5) 0.025(6) 0.001(5) -0.002(5) -0.009(4)
C36 0.028(7) 0.073(9) 0.057(9) -0.028(8) -0.013(6) -0.001(7)
C70 0.075(11) 0.036(7) 0.064(10) -0.022(7) -0.018(8) -0.004(7)
C72 0.042(9) 0.067(10) 0.072(11) -0.008(8) 0.006(8) 0.008(7)
C22 0.071(10) 0.019(6) 0.050(8) -0.012(6) -0.016(7) 0.000(6)
C40 0.019(5) 0.018(5) 0.019(5) -0.003(4) 0.007(5) -0.002(4)
C34 0.082(10) 0.030(6) 0.037(7) -0.013(6) 0.004(7) -0.017(7)
C51 0.055(8) 0.018(5) 0.049(8) 0.006(5) 0.000(7) -0.009(6)
C74 0.066(10) 0.064(9) 0.042(8) -0.028(7) -0.003(7) -0.030(8)
C32 0.033(8) 0.071(10) 0.075(11) -0.025(9) 0.008(8) 0.007(7)
C54 0.020(5) 0.016(4) 0.020(5) -0.005(4) -0.004(4) -0.005(4)

loop_
_atom_type_symbol
_atom_type_description
_atom_type_scat_dispersion_real
_atom_type_scat_dispersion_imag
_atom_type_scat_source
C C 0.0033 0.0016 'International Tables Vol C Tables 4.2.6.8 and 6.1.1.4'
H H 0.0000 0.0000 'International Tables Vol C Tables 4.2.6.8 and 6.1.1.4'
Cu Cu 0.3201 1.2651 'International Tables Vol C Tables 4.2.6.8 and 6.1.1.4'
N N 0.0061 0.0033 'International Tables Vol C Tables 4.2.6.8 and 6.1.1.4'
O O 0.0106 0.0060 'International Tables Vol C Tables 4.2.6.8 and 6.1.1.4'

loop_
_geom_angle_atom_site_label_1
_geom_angle_atom_site_label_2
_geom_angle_atom_site_label_3
_geom_angle
_geom_angle_site_symmetry_1
_geom_angle_site_symmetry_3
_geom_angle_publ_flag
O12 Cu3 O0AA 99.6(3) . . ?
O12 Cu3 N10 155.2(3) . . ?
O12 Cu3 N9 90.5(3) . . ?
O10 Cu3 O12 90.0(3) . . ?
O10 Cu3 O0AA 90.8(3) . . ?
O10 Cu3 N10 90.0(3) . . ?
O10 Cu3 N9 178.9(4) . . ?
N10 Cu3 O0AA 105.3(3) . . ?
N9 Cu3 O0AA 88.1(3) . . ?
N9 Cu3 N10 90.0(3) . . ?
O15 Cu4 O17 88.9(3) . . ?
O15 Cu4 N13 169.1(3) . . ?
O15 Cu4 N14 91.4(3) . . ?
N13 Cu4 O17 92.0(3) . . ?
N13 Cu4 N14 88.6(3) . . ?
N14 Cu4 O17 174.7(3) . . ?
O3 Cu1 O9 91.3(3) . . ?
O3 Cu1 O1 89.8(3) . . ?
O3 Cu1 N1 89.3(3) . . ?
O3 Cu1 N2 178.7(3) . . ?
O1 Cu1 O9 97.9(3) . . ?
O1 Cu1 N1 154.8(3) . . ?
O1 Cu1 N2 90.9(3) . . ?
N1 Cu1 O9 107.2(3) . . ?
N2 Cu1 O9 89.7(3) . . ?
N2 Cu1 N1 89.6(3) . . ?
O7 Cu2 N6 164.3(3) . . ?
O7 Cu2 N5 91.3(3) . . ?
O5 Cu2 O7 89.6(3) . . ?
O5 Cu2 N6 93.0(3) . . ?
O5 Cu2 N5 167.8(3) . . ?
N5 Cu2 N6 89.4(3) . . ?
C33 O3 Cu1 125.2(7) . . ?
C71 O12 Cu3 105.6(7) . . ?
C73 O17 Cu4 102.4(7) . . ?
C37 O7 Cu2 104.9(6) . . ?
C69 O10 Cu3 124.5(7) . . ?
C47 N12 C43 121.6(8) . . ?
C41 N12 C43 106.6(8) . . ?
C41 N12 C47 131.8(8) . . ?
C49 N11 C53 122.2(8) . . ?
C39 N11 C53 130.3(9) . . ?
C39 N11 C49 107.6(8) . . ?
C35 O5 Cu2 105.6(7) . . ?
C30 N8 C26 121.2(8) . . ?
C24 N8 C30 130.2(8) . . ?
C24 N8 C26 108.5(8) . . ?
C75 O15 Cu4 103.0(6) . . ?
C61 N15 C57 119.4(9) . . ?
C55 N15 C57 108.2(8) . . ?
C55 N15 C61 132.4(9) . . ?
C11 N3 C15 121.4(9) . . ?
C1 N3 C15 130.2(8) . . ?
C1 N3 C11 108.4(8) . . ?
C64 N16 C68 120.4(8) . . ?
C62 N16 C64 108.0(8) . . ?
C62 N16 C68 131.5(9) . . ?
C23 N7 C19 122.3(9) . . ?
C17 N7 C19 107.1(8) . . ?
C17 N7 C23 130.5(10) . . ?
C31 O1 Cu1 106.9(7) . . ?
C10 N1 Cu1 126.7(6) . . ?
C1 N1 Cu1 125.4(7) . . ?
C1 N1 C10 107.8(8) . . ?
C9 N4 C5 120.3(8) . . ?
C3 N4 C9 133.0(9) . . ?
C3 N4 C5 106.7(8) . . ?
C25 N6 Cu2 127.6(7) . . ?
C25 N6 C24 107.7(8) . . ?
C24 N6 Cu2 124.7(7) . . ?
C56 N13 Cu4 126.1(7) . . ?
C55 N13 Cu4 124.5(7) . . ?
C55 N13 C56 109.4(8) . . ?
C42 N10 Cu3 126.1(6) . . ?
C41 N10 Cu3 127.0(7) . . ?
C41 N10 C42 106.7(8) . . ?
C39 N9 Cu3 127.8(7) . . ?
C39 N9 C48 108.0(8) . . ?
C48 N9 Cu3 123.8(7) . . ?
C17 N5 Cu2 125.8(7) . . ?
C17 N5 C18 108.7(8) . . ?
C18 N5 Cu2 125.5(7) . . ?
C14 C15 N3 118.6(9) . . ?
C63 N14 Cu4 125.3(7) . . ?
C62 N14 Cu4 127.2(7) . . ?
C62 N14 C63 107.5(8) . . ?
C58 C57 N15 120.0(9) . . ?
C56 C57 N15 104.2(9) . . ?
C56 C57 C58 135.8(10) . . ?
C4 N2 Cu1 125.0(7) . . ?
C3 N2 Cu1 127.9(7) . . ?
C3 N2 C4 107.1(8) . . ?
N3 C11 C12 119.6(9) . . ?
C10 C11 N3 105.8(9) . . ?
C10 C11 C12 134.7(9) . . ?
C60 C61 N15 119.7(10) . . ?
C52 C53 N11 118.1(10) . . ?
C61 C60 C59 121.7(10) . . ?
C44 C43 N12 118.6(9) . . ?
C42 C43 N12 105.6(8) . . ?
C42 C43 C44 135.8(10) . . ?
C15 C14 C13 121.4(10) . . ?
N7 C19 C20 117.9(9) . . ?
C18 C19 N7 106.4(8) . . ?
C18 C19 C20 135.7(10) . . ?
C22 C23 N7 117.2(11) . . ?
C44 C45 C46 119.7(10) . . ?
C45 C44 C43 119.4(10) . . ?
O16 C75 C76 120.7(10) . . ?
O15 C75 O16 120.8(10) . . ?
O15 C75 C76 118.4(11) . . ?
C13 C12 C11 117.6(10) . . ?
C28 C27 C26 120.0(10) . . ?
C29 C30 N8 118.7(9) . . ?
N11 C49 C50 118.8(9) . . ?
C48 C49 N11 105.7(8) . . ?
C48 C49 C50 135.6(10) . . ?
C43 C42 N10 110.1(8) . . ?
N1 C10 C11 109.7(8) . . ?
N6 C25 C26 110.4(9) . . ?
C63 C64 N16 105.3(8) . . ?
C63 C64 C65 135.3(10) . . ?
C65 C64 N16 119.4(9) . . ?
C12 C13 C14 121.4(10) . . ?
C8 C9 N4 120.8(10) . . ?
C47 C46 C45 121.1(10) . . ?
C59 C58 C57 119.2(10) . . ?
C27 C28 C29 118.4(10) . . ?
N7 C17 C16 125.3(9) . . ?
N5 C17 N7 108.9(9) . . ?
N5 C17 C16 125.2(8) . . ?
C58 C59 C60 119.8(10) . . ?
C46 C47 N12 119.5(9) . . ?
O7 C37 C38 116.8(10) . . ?
O8 C37 O7 124.0(11) . . ?
O8 C37 C38 119.1(11) . . ?
C30 C29 C28 122.4(10) . . ?
C64 C63 N14 108.3(9) . . ?
C67 C68 N16 118.9(10) . . ?
N8 C26 C27 119.2(9) . . ?
C25 C26 N8 104.3(9) . . ?
C25 C26 C27 136.4(10) . . ?
C51 C50 C49 118.8(10) . . ?
N13 C56 C57 109.2(9) . . ?
N11 C39 C40 124.5(9) . . ?
N9 C39 N11 109.8(8) . . ?
N9 C39 C40 125.5(8) . . ?
N16 C62 C54 125.3(9) . . ?
N14 C62 N16 110.9(9) . . ?
N14 C62 C54 123.4(9) . . ?
O10 C69 C70 113.9(10) . . ?
O11 C69 O10 127.8(11) . . ?
O11 C69 C70 118.3(11) . . ?
O12 C71 C72 117.3(11) . . ?
O13 C71 O12 122.6(11) . . ?
O13 C71 C72 120.0(12) . . ?
C6 C7 C8 117.8(11) . . ?
O2 C31 C32 119.9(12) . . ?
O1 C31 O2 120.1(11) . . ?
O1 C31 C32 119.9(11) . . ?
C4 C5 N4 105.7(9) . . ?
C4 C5 C6 137.0(11) . . ?
C6 C5 N4 117.3(10) . . ?
O3 C33 C34 114.5(11) . . ?
O4 C33 O3 126.6(10) . . ?
O4 C33 C34 118.9(11) . . ?
C66 C65 C64 119.7(10) . . ?
N9 C48 C49 109.0(9) . . ?
O5 C35 C36 115.6(10) . . ?
O6 C35 O5 119.6(12) . . ?
O6 C35 C36 124.8(13) . . ?
N8 C24 N6 109.0(8) . . ?
N8 C24 C16 125.6(8) . . ?
N6 C24 C16 125.2(9) . . ?
C65 C66 C67 120.7(10) . . ?
C21 C20 C19 119.9(11) . . ?
N15 C55 C54 124.3(8) . . ?
N13 C55 N15 109.0(8) . . ?
N13 C55 C54 126.6(9) . . ?
O17 C73 C74 117.3(11) . . ?
O18 C73 O17 120.6(10) . . ?
O18 C73 C74 121.9(11) . . ?
C53 C52 C51 121.5(10) . . ?
C5 C4 N2 109.7(9) . . ?
C19 C18 N5 108.8(9) . . ?
N4 C3 C2 124.3(9) . . ?
N2 C3 N4 110.8(9) . . ?
N2 C3 C2 124.5(9) . . ?
C9 C8 C7 121.2(11) . . ?
C3 C2 C16 108.6(8) . . ?
C1 C2 C3 112.1(8) . . ?
C1 C2 C16 110.5(7) . . ?
C20 C21 C22 119.2(11) . . ?
N3 C1 C2 125.5(8) . . ?
N1 C1 N3 108.3(8) . . ?
N1 C1 C2 125.9(9) . . ?
C68 C67 C66 121.0(10) . . ?
C7 C6 C5 122.5(11) . . ?
C17 C16 C24 110.0(8) . . ?
C17 C16 C2 109.1(8) . . ?
C24 C16 C2 111.5(7) . . ?
N12 C41 C40 123.2(9) . . ?
N10 C41 N12 111.1(8) . . ?
N10 C41 C40 125.5(9) . . ?
C23 C22 C21 123.5(11) . . ?
C39 C40 C41 111.7(8) . . ?
C39 C40 C54 108.8(8) . . ?
C41 C40 C54 110.4(7) . . ?
C50 C51 C52 120.6(10) . . ?
C62 C54 C55 110.6(8) . . ?
C62 C54 C40 109.5(8) . . ?
C55 C54 C40 110.4(7) . . ?

loop_
_geom_bond_atom_site_label_1
_geom_bond_atom_site_label_2
_geom_bond_distance
_geom_bond_site_symmetry_2
_geom_bond_publ_flag
Cu3 O12 1.978(7) . ?
Cu3 O10 1.958(7) . ?
Cu3 O0AA 2.323(8) . ?
Cu3 N10 2.000(8) . ?
Cu3 N9 1.992(8) . ?
Cu4 O17 1.994(7) . ?
Cu4 O15 1.981(7) . ?
Cu4 N13 1.982(8) . ?
Cu4 N14 1.983(8) . ?
Cu1 O3 1.945(7) . ?
Cu1 O9 2.304(8) . ?
Cu1 O1 1.982(7) . ?
Cu1 N1 2.007(8) . ?
Cu1 N2 1.986(8) . ?
Cu2 O7 1.971(7) . ?
Cu2 O5 1.968(7) . ?
Cu2 N6 1.993(8) . ?
Cu2 N5 1.979(8) . ?
O3 C33 1.274(13) . ?
O12 C71 1.286(14) . ?
O17 C73 1.279(13) . ?
O7 C37 1.274(13) . ?
O10 C69 1.295(13) . ?
O16 C75 1.294(13) . ?
N12 C43 1.423(12) . ?
N12 C47 1.378(12) . ?
N12 C41 1.358(12) . ?
O8 C37 1.240(12) . ?
N11 C53 1.406(13) . ?
N11 C49 1.396(13) . ?
N11 C39 1.361(12) . ?
O5 C35 1.284(14) . ?
N8 C30 1.404(12) . ?
N8 C26 1.404(12) . ?
N8 C24 1.344(12) . ?
O15 C75 1.252(12) . ?
N15 C57 1.426(12) . ?
N15 C61 1.391(12) . ?
N15 C55 1.376(12) . ?
O13 C71 1.259(14) . ?
O2 C31 1.281(13) . ?
N3 C15 1.396(12) . ?
N3 C11 1.388(12) . ?
N3 C1 1.380(13) . ?
O4 C33 1.265(14) . ?
O11 C69 1.214(13) . ?
N16 C64 1.416(13) . ?
N16 C68 1.417(12) . ?
N16 C62 1.333(12) . ?
N7 C19 1.407(13) . ?
N7 C23 1.396(13) . ?
N7 C17 1.376(12) . ?
O18 C73 1.244(13) . ?
O1 C31 1.259(13) . ?
N1 C10 1.370(12) . ?
N1 C1 1.348(12) . ?
N4 C9 1.397(13) . ?
N4 C5 1.437(13) . ?
N4 C3 1.357(12) . ?
O6 C35 1.247(13) . ?
N6 C25 1.343(13) . ?
N6 C24 1.348(12) . ?
N13 C56 1.374(13) . ?
N13 C55 1.318(12) . ?
N10 C42 1.376(12) . ?
N10 C41 1.335(12) . ?
N9 C39 1.327(12) . ?
N9 C48 1.366(12) . ?
N5 C17 1.329(13) . ?
N5 C18 1.374(12) . ?
C15 C14 1.342(14) . ?
N14 C63 1.392(12) . ?
N14 C62 1.327(12) . ?
C57 C58 1.405(14) . ?
C57 C56 1.390(14) . ?
N2 C4 1.398(13) . ?
N2 C3 1.327(12) . ?
C11 C12 1.438(14) . ?
C11 C10 1.374(14) . ?
C61 C60 1.352(14) . ?
C53 C52 1.336(14) . ?
C60 C59 1.420(15) . ?
C43 C44 1.422(14) . ?
C43 C42 1.365(14) . ?
C14 C13 1.421(14) . ?
C19 C20 1.418(13) . ?
C19 C18 1.361(14) . ?
C23 C22 1.323(15) . ?
C45 C44 1.377(15) . ?
C45 C46 1.446(14) . ?
C75 C76 1.495(15) . ?
C12 C13 1.356(15) . ?
C27 C28 1.395(15) . ?
C27 C26 1.409(15) . ?
C30 C29 1.351(14) . ?
C49 C50 1.429(13) . ?
C49 C48 1.378(14) . ?
C25 C26 1.373(14) . ?
C64 C63 1.381(14) . ?
C64 C65 1.404(13) . ?
C9 C8 1.338(14) . ?
C46 C47 1.353(14) . ?
C58 C59 1.371(15) . ?
C28 C29 1.433(15) . ?
C38 C37 1.522(16) . ?
C17 C16 1.491(13) . ?
C68 C67 1.352(14) . ?
C50 C51 1.353(15) . ?
C39 C40 1.508(12) . ?
C62 C54 1.494(13) . ?
C69 C70 1.519(16) . ?
C71 C72 1.464(17) . ?
C7 C8 1.455(16) . ?
C7 C6 1.371(16) . ?
C31 C32 1.496(17) . ?
C5 C4 1.347(14) . ?
C5 C6 1.408(14) . ?
C33 C34 1.504(15) . ?
C65 C66 1.362(15) . ?
C35 C36 1.493(17) . ?
C24 C16 1.499(14) . ?
C66 C67 1.434(15) . ?
C20 C21 1.350(16) . ?
C55 C54 1.509(13) . ?
C73 C74 1.499(15) . ?
C52 C51 1.445(16) . ?
C3 C2 1.491(13) . ?
C2 C1 1.486(14) . ?
C2 C16 1.606(15) . ?
C21 C22 1.429(17) . ?
C41 C40 1.526(13) . ?
C40 C54 1.610(14) . ?

loop_
_smtbx_masks_void_nr
_smtbx_masks_void_average_x
_smtbx_masks_void_average_y
_smtbx_masks_void_average_z
_smtbx_masks_void_volume
_smtbx_masks_void_count_electrons
_smtbx_masks_void_content
1 0.455 -0.007 0.167 179.3 84.6 ?
2 -0.797 0.007 0.667 179.3 84.5 ?
3 0.343 0.493 0.333 179.3 85.4 ?
4 -0.134 0.507 0.833 179.3 85.7 ?
